data_4506563
loop_
_publ_author_name
'Banerjee, Kaustuv'
'Biradha, Kumar'

_publ_section_title
;
 Design and Synthesis of Mixed Valent Coordination Networks Containing
 Pyridine Appended Terpyridyl, Halide, and Dicarboxylates
;
_journal_issue 8
_journal_name_full 'Crystal Growth &amp; Design'
_journal_page_first 4264
_journal_paper_doi 10.1021/cg300770b
_journal_volume 12
_journal_year 2012
_chemical_formula_sum 'C48 H50 Br2 Cu3 N8 O15'
_chemical_formula_weight 1329.40
_chemical_name_systematic
; 
 ? 
;
_space_group_IT_number 14
_symmetry_cell_setting monoclinic
_symmetry_space_group_name_Hall '-P 2yn'
_symmetry_space_group_name_H-M 'P 1 21/n 1'
_atom_sites_solution_hydrogens geom
_atom_sites_solution_primary direct
_atom_sites_solution_secondary difmap
_audit_creation_method SHELXL-97
_cell_angle_alpha 90.00
_cell_angle_beta 104.030(5)
_cell_angle_gamma 90.00
_cell_formula_units_Z 2
_cell_length_a 16.528(3)
_cell_length_b 8.6531(14)
_cell_length_c 18.604(3)
_cell_measurement_reflns_used 3343
_cell_measurement_temperature 293(2)
_cell_measurement_theta_max 26.00
_cell_measurement_theta_min 1.48
_cell_volume 2581.3(8)
_computing_structure_refinement 'SHELXL-97 (Sheldrick, 1997)'
_computing_structure_solution 'SHELXS-97 (Sheldrick, 1990)'
_diffrn_ambient_temperature 293(2)
_diffrn_measured_fraction_theta_full 0.993
_diffrn_measured_fraction_theta_max 0.993
_diffrn_measurement_device_type 'Bruker CCD APEX-2'
_diffrn_measurement_method hemisphere
_diffrn_radiation_monochromator graphite
_diffrn_radiation_source 'fine-focus sealed tube'
_diffrn_radiation_type MoK\a
_diffrn_radiation_wavelength 0.71073
_diffrn_reflns_av_R_equivalents 0.0992
_diffrn_reflns_av_sigmaI/netI 0.0672
_diffrn_reflns_limit_h_max 20
_diffrn_reflns_limit_h_min -20
_diffrn_reflns_limit_k_max 10
_diffrn_reflns_limit_k_min -10
_diffrn_reflns_limit_l_max 22
_diffrn_reflns_limit_l_min -22
_diffrn_reflns_number 31526
_diffrn_reflns_theta_full 26.00
_diffrn_reflns_theta_max 26.00
_diffrn_reflns_theta_min 1.48
_exptl_absorpt_coefficient_mu 2.849
_exptl_absorpt_correction_T_max 0.710
_exptl_absorpt_correction_T_min 0.584
_exptl_absorpt_correction_type empirical
_exptl_absorpt_process_details sadabs
_exptl_crystal_colour green
_exptl_crystal_density_diffrn 1.710
_exptl_crystal_density_method 'not measured'
_exptl_crystal_description needle
_exptl_crystal_F_000 1342
_exptl_crystal_size_max 0.22
_exptl_crystal_size_mid 0.16
_exptl_crystal_size_min 0.12
_refine_diff_density_max 0.788
_refine_diff_density_min -0.528
_refine_diff_density_rms 0.135
_refine_ls_extinction_method none
_refine_ls_goodness_of_fit_ref 0.930
_refine_ls_hydrogen_treatment constr
_refine_ls_matrix_type full
_refine_ls_number_parameters 346
_refine_ls_number_reflns 5046
_refine_ls_number_restraints 0
_refine_ls_restrained_S_all 0.930
_refine_ls_R_factor_all 0.0914
_refine_ls_R_factor_gt 0.0517
_refine_ls_shift/su_max 0.005
_refine_ls_shift/su_mean 0.000
_refine_ls_structure_factor_coef Fsqd
_refine_ls_weighting_details 'calc w=1/[\s^2^(Fo^2^)+(0.1000P)^2^+0.0000P] where P=(Fo^2^+2Fc^2^)/3'
_refine_ls_weighting_scheme calc
_refine_ls_wR_factor_gt 0.1351
_refine_ls_wR_factor_ref 0.1517
_reflns_number_gt 3343
_reflns_number_total 5046
_reflns_threshold_expression >2sigma(I)
_cod_data_source_file cg300770b_si_002.cif
_cod_data_source_block 1
_cod_depositor_comments
;
The following automatic conversions were performed:

'_symmetry_cell_setting' value 'Monoclinic' changed to 'monoclinic'
according to /home/saulius/struct/CIF-dictionaries/cif_core.dic
dictionary named 'cif_core.dic' version 2.4.2 from
2011-04-26.

'_exptl_absorpt_correction_type' value 'Empirical'
changed to 'empirical' according to
/home/saulius/struct/CIF-dictionaries/cif_core.dic dictionary named
'cif_core.dic' version 2.4.2 from 2011-04-26.

Automatic conversion script
Id: cif_fix_values 1891 2012-01-12 08:04:46Z andrius 
;
_cod_original_sg_symbol_H-M P2(1)/n
_cod_database_code 4506563

loop_
_symmetry_equiv_pos_as_xyz
'x, y, z'
'-x+1/2, y+1/2, -z+1/2'
'-x, -y, -z'
'x-1/2, -y-1/2, z-1/2'

loop_
_atom_site_label
_atom_site_type_symbol
_atom_site_fract_x
_atom_site_fract_y
_atom_site_fract_z
_atom_site_U_iso_or_equiv
_atom_site_adp_type
_atom_site_occupancy
_atom_site_symmetry_multiplicity
_atom_site_calc_flag
_atom_site_refinement_flags
Cu1 Cu 0.0000 0.5000 0.0000 0.0305(2) Uani 1 2 d S
Cu3 Cu -0.56667(3) 0.75412(7) 0.18662(3) 0.0329(2) Uani 1 1 d .
O1W O -0.5278(2) 0.6418(5) 0.3014(2) 0.0453(9) Uani 1 1 d .
N1 N -0.4668(2) 0.7192(5) 0.1526(2) 0.0320(10) Uani 1 1 d .
C1 C -0.4564(3) 0.5839(6) 0.1213(3) 0.0305(11) Uani 1 1 d .
C3 C -0.3214(3) 0.6654(6) 0.1105(3) 0.0296(11) Uani 1 1 d .
C2 C -0.3833(3) 0.5522(6) 0.1000(3) 0.0300(11) Uani 1 1 d .
H2 H -0.3756 0.4572 0.0792 0.036 Uiso 1 1 calc R
C4 C -0.3337(3) 0.8066(6) 0.1426(3) 0.0295(11) Uani 1 1 d .
H4 H -0.2931 0.8833 0.1497 0.035 Uiso 1 1 calc R
C5 C -0.4082(3) 0.8299(6) 0.1636(3) 0.0310(11) Uani 1 1 d .
O11 O 0.0386(2) 0.7107(4) 0.0120(2) 0.0388(9) Uani 1 1 d .
O12 O 0.1287(3) 0.6304(5) 0.1129(2) 0.0603(12) Uani 1 1 d .
O13 O 0.3265(2) 0.8058(5) 0.2045(2) 0.0410(9) Uani 1 1 d .
O14 O 0.2984(3) 0.8848(6) 0.0884(2) 0.0637(13) Uani 1 1 d .
C11 C 0.0969(3) 0.7321(6) 0.0703(3) 0.0338(12) Uani 1 1 d .
C12 C 0.1249(3) 0.8992(6) 0.0849(4) 0.0441(14) Uani 1 1 d .
H12A H 0.1439 0.9370 0.0427 0.053 Uiso 1 1 calc .
H12B H 0.0771 0.9610 0.0888 0.053 Uiso 1 1 calc .
C13 C 0.1933(3) 0.9224(7) 0.1538(3) 0.0441(14) Uani 1 1 d .
H13A H 0.1977 1.0317 0.1657 0.053 Uiso 1 1 calc .
H13B H 0.1785 0.8692 0.1947 0.053 Uiso 1 1 calc .
C14 C 0.2777(3) 0.8644(6) 0.1467(3) 0.0379(13) Uani 1 1 d .
N1A N -0.0977(2) 0.5616(5) 0.0419(2) 0.0298(9) Uani 1 1 d .
C1A C -0.1373(3) 0.4556(6) 0.0734(3) 0.0350(12) Uani 1 1 d .
H1A H -0.1157 0.3559 0.0794 0.042 Uiso 1 1 calc R
C2A C -0.2080(3) 0.4863(6) 0.0972(3) 0.0364(12) Uani 1 1 d .
H2A H -0.2328 0.4090 0.1193 0.044 Uiso 1 1 calc R
C3A C -0.2418(3) 0.6323(6) 0.0882(3) 0.0291(11) Uani 1 1 d .
C4A C -0.2004(3) 0.7446(6) 0.0574(3) 0.0299(11) Uani 1 1 d .
H4A H -0.2205 0.8454 0.0516 0.036 Uiso 1 1 calc R
C5A C -0.1291(3) 0.7048(6) 0.0355(3) 0.0324(11) Uani 1 1 d .
H5A H -0.1016 0.7811 0.0153 0.039 Uiso 1 1 calc R
N1B N -0.5926(2) 0.5431(5) 0.1382(2) 0.0338(10) Uani 1 1 d .
C1B C -0.5301(3) 0.4802(6) 0.1126(3) 0.0314(11) Uani 1 1 d .
C2B C -0.6610(3) 0.4576(7) 0.1349(3) 0.0434(14) Uani 1 1 d .
H2B H -0.7046 0.5005 0.1517 0.052 Uiso 1 1 calc R
C3B C -0.6695(3) 0.3099(7) 0.1078(3) 0.0445(14) Uani 1 1 d .
H3B H -0.7175 0.2532 0.1068 0.053 Uiso 1 1 calc R
C4B C -0.6057(3) 0.2474(7) 0.0821(3) 0.0421(13) Uani 1 1 d .
H4B H -0.6101 0.1472 0.0636 0.051 Uiso 1 1 calc R
C5B C -0.5340(3) 0.3343(6) 0.0838(3) 0.0352(12) Uani 1 1 d .
H5B H -0.4904 0.2942 0.0661 0.042 Uiso 1 1 calc R
N1C N -0.5071(2) 0.9591(5) 0.2163(2) 0.0307(9) Uani 1 1 d .
C1C C -0.4315(3) 0.9690(6) 0.2006(3) 0.0309(11) Uani 1 1 d .
C2C C -0.5330(3) 1.0778(6) 0.2509(3) 0.0386(13) Uani 1 1 d .
H2C H -0.5847 1.0713 0.2621 0.046 Uiso 1 1 calc R
C3C C -0.4857(3) 1.2102(6) 0.2705(3) 0.0412(13) Uani 1 1 d .
H3C H -0.5051 1.2909 0.2948 0.049 Uiso 1 1 calc R
C4C C -0.4103(3) 1.2201(6) 0.2537(3) 0.0398(13) Uani 1 1 d .
H4C H -0.3778 1.3084 0.2660 0.048 Uiso 1 1 calc R
C5C C -0.3820(3) 1.0979(6) 0.2182(3) 0.0358(12) Uani 1 1 d .
H5C H -0.3304 1.1031 0.2065 0.043 Uiso 1 1 calc R
O4W O -0.3543(3) 1.1795(6) 0.0367(3) 0.0717(14) Uani 1 1 d .
O2W O 0.1407(2) 0.3194(5) 0.1426(2) 0.0496(10) Uani 1 1 d .
Br Br -0.32738(3) 0.60647(6) 0.33003(4) 0.0471(2) Uani 1 1 d .
O3W O -0.5000 1.0000 0.0000 0.276(10) Uani 1 2 d S

loop_
_atom_site_aniso_label
_atom_site_aniso_U_11
_atom_site_aniso_U_22
_atom_site_aniso_U_33
_atom_site_aniso_U_23
_atom_site_aniso_U_13
_atom_site_aniso_U_12
Cu1 0.0222(4) 0.0314(5) 0.0421(5) -0.0082(4) 0.0161(4) -0.0033(3)
Cu3 0.0234(3) 0.0395(4) 0.0398(4) -0.0053(3) 0.0155(3) -0.0017(3)
O1W 0.038(2) 0.052(2) 0.047(2) 0.0047(19) 0.0137(18) 0.0047(18)
N1 0.024(2) 0.036(3) 0.039(2) -0.0031(19) 0.0123(19) -0.0034(18)
C1 0.031(3) 0.028(3) 0.034(3) 0.000(2) 0.010(2) -0.003(2)
C3 0.025(2) 0.036(3) 0.028(3) 0.004(2) 0.008(2) 0.004(2)
C2 0.029(3) 0.030(3) 0.035(3) -0.002(2) 0.016(2) 0.000(2)
C4 0.025(2) 0.031(3) 0.037(3) -0.003(2) 0.015(2) -0.005(2)
C5 0.027(2) 0.032(3) 0.036(3) -0.002(2) 0.013(2) -0.002(2)
O11 0.0267(19) 0.033(2) 0.059(3) -0.0109(18) 0.0162(19) -0.0049(15)
O12 0.087(3) 0.033(2) 0.060(3) 0.007(2) 0.016(3) 0.000(2)
O13 0.0282(19) 0.057(2) 0.039(2) -0.0061(19) 0.0116(18) 0.0040(18)
O14 0.053(3) 0.097(4) 0.048(3) 0.008(2) 0.026(2) 0.008(2)
C11 0.026(3) 0.031(3) 0.049(3) -0.007(3) 0.019(3) -0.005(2)
C12 0.030(3) 0.032(3) 0.065(4) -0.002(3) 0.001(3) -0.001(2)
C13 0.033(3) 0.042(3) 0.061(4) -0.015(3) 0.018(3) -0.001(2)
C14 0.035(3) 0.038(3) 0.045(3) -0.011(3) 0.017(3) -0.005(2)
N1A 0.027(2) 0.028(2) 0.038(2) -0.0041(18) 0.0150(19) -0.0016(17)
C1A 0.036(3) 0.027(3) 0.048(3) 0.003(2) 0.020(3) 0.009(2)
C2A 0.033(3) 0.034(3) 0.048(3) 0.005(2) 0.022(3) -0.001(2)
C3A 0.026(2) 0.033(3) 0.032(3) -0.003(2) 0.015(2) -0.003(2)
C4A 0.030(3) 0.026(3) 0.036(3) -0.001(2) 0.013(2) 0.002(2)
C5A 0.030(3) 0.035(3) 0.038(3) -0.001(2) 0.019(2) -0.006(2)
N1B 0.027(2) 0.039(2) 0.038(3) -0.004(2) 0.012(2) -0.0065(18)
C1B 0.028(3) 0.039(3) 0.028(3) -0.001(2) 0.008(2) -0.007(2)
C2B 0.026(3) 0.058(4) 0.050(4) -0.002(3) 0.016(3) -0.010(3)
C3B 0.032(3) 0.050(4) 0.053(4) 0.000(3) 0.011(3) -0.020(3)
C4B 0.043(3) 0.038(3) 0.042(3) -0.002(3) 0.004(3) -0.010(2)
C5B 0.035(3) 0.039(3) 0.033(3) 0.000(2) 0.010(2) -0.007(2)
N1C 0.026(2) 0.037(2) 0.032(2) -0.0047(19) 0.0126(19) 0.0007(18)
C1C 0.029(3) 0.038(3) 0.026(3) -0.004(2) 0.009(2) 0.001(2)
C2C 0.042(3) 0.033(3) 0.046(3) -0.002(2) 0.021(3) 0.006(2)
C3C 0.049(3) 0.037(3) 0.041(3) -0.008(3) 0.016(3) 0.007(3)
C4C 0.041(3) 0.034(3) 0.044(3) -0.002(2) 0.008(3) 0.000(2)
C5C 0.037(3) 0.035(3) 0.037(3) -0.007(2) 0.014(2) -0.002(2)
O4W 0.064(3) 0.090(4) 0.067(3) -0.012(3) 0.028(3) -0.008(3)
O2W 0.058(3) 0.043(2) 0.055(3) -0.001(2) 0.026(2) -0.0036(19)
Br 0.0362(3) 0.0373(3) 0.0671(4) -0.0058(3) 0.0112(3) 0.0053(2)
O3W 0.189(16) 0.30(3) 0.34(3) -0.09(2) 0.070(16) -0.020(16)

loop_
_atom_type_symbol
_atom_type_description
_atom_type_scat_dispersion_real
_atom_type_scat_dispersion_imag
_atom_type_scat_source
C C 0.0033 0.0016 'International Tables Vol C Tables 4.2.6.8 and 6.1.1.4'
H H 0.0000 0.0000 'International Tables Vol C Tables 4.2.6.8 and 6.1.1.4'
N N 0.0061 0.0033 'International Tables Vol C Tables 4.2.6.8 and 6.1.1.4'
O O 0.0106 0.0060 'International Tables Vol C Tables 4.2.6.8 and 6.1.1.4'
Cu Cu 0.3201 1.2651 'International Tables Vol C Tables 4.2.6.8 and 6.1.1.4'
Br Br -0.2901 2.4595 'International Tables Vol C Tables 4.2.6.8 and 6.1.1.4'

loop_
_geom_angle_atom_site_label_1
_geom_angle_atom_site_label_2
_geom_angle_atom_site_label_3
_geom_angle
_geom_angle_site_symmetry_1
_geom_angle_site_symmetry_3
O11 Cu1 O11 180.0 . 3_565
O11 Cu1 N1A 88.80(15) . .
O11 Cu1 N1A 91.20(15) 3_565 .
O11 Cu1 N1A 91.20(15) . 3_565
O11 Cu1 N1A 88.80(15) 3_565 3_565
N1A Cu1 N1A 180.00(19) . 3_565
O13 Cu3 N1 170.25(17) 1_455 .
O13 Cu3 N1B 100.46(16) 1_455 .
N1 Cu3 N1B 79.57(16) . .
O13 Cu3 N1C 98.86(16) 1_455 .
N1 Cu3 N1C 80.21(16) . .
N1B Cu3 N1C 159.45(15) . .
O13 Cu3 O1W 89.96(15) 1_455 .
N1 Cu3 O1W 99.80(16) . .
N1B Cu3 O1W 90.78(15) . .
N1C Cu3 O1W 96.21(15) . .
C1 N1 C5 121.8(4) . .
C1 N1 Cu3 119.4(3) . .
C5 N1 Cu3 118.8(3) . .
N1 C1 C2 120.7(4) . .
N1 C1 C1B 112.7(4) . .
C2 C1 C1B 126.6(4) . .
C2 C3 C4 119.7(4) . .
C2 C3 C3A 119.3(4) . .
C4 C3 C3A 120.9(4) . .
C1 C2 C3 118.8(4) . .
C5 C4 C3 118.4(4) . .
N1 C5 C4 120.5(4) . .
N1 C5 C1C 113.1(4) . .
C4 C5 C1C 126.4(4) . .
C11 O11 Cu1 113.3(3) . .
C14 O13 Cu3 111.3(3) . 1_655
O12 C11 O11 124.5(5) . .
O12 C11 C12 120.4(5) . .
O11 C11 C12 115.1(5) . .
C13 C12 C11 114.4(5) . .
C14 C13 C12 113.5(5) . .
O14 C14 O13 123.0(5) . .
O14 C14 C13 119.2(6) . .
O13 C14 C13 117.6(5) . .
C5A N1A C1A 117.0(4) . .
C5A N1A Cu1 122.5(3) . .
C1A N1A Cu1 120.4(3) . .
N1A C1A C2A 123.6(5) . .
C1A C2A C3A 119.4(5) . .
C2A C3A C4A 117.9(4) . .
C2A C3A C3 119.9(4) . .
C4A C3A C3 122.2(4) . .
C3A C4A C5A 119.2(5) . .
N1A C5A C4A 123.0(4) . .
C1B N1B C2B 118.0(5) . .
C1B N1B Cu3 114.9(3) . .
C2B N1B Cu3 126.9(4) . .
N1B C1B C5B 122.8(4) . .
N1B C1B C1 113.2(4) . .
C5B C1B C1 124.0(4) . .
N1B C2B C3B 122.8(5) . .
C2B C3B C4B 118.6(5) . .
C3B C4B C5B 120.0(5) . .
C1B C5B C4B 117.7(5) . .
C1C N1C C2C 118.4(4) . .
C1C N1C Cu3 114.0(3) . .
C2C N1C Cu3 127.5(3) . .
N1C C1C C5C 121.8(5) . .
N1C C1C C5 113.9(4) . .
C5C C1C C5 124.3(4) . .
N1C C2C C3C 122.4(5) . .
C4C C3C C2C 118.8(5) . .
C3C C4C C5C 119.8(5) . .
C1C C5C C4C 118.8(5) . .

loop_
_geom_bond_atom_site_label_1
_geom_bond_atom_site_label_2
_geom_bond_distance
_geom_bond_site_symmetry_2
Cu1 O11 1.927(3) .
Cu1 O11 1.927(3) 3_565
Cu1 N1A 2.028(4) .
Cu1 N1A 2.028(4) 3_565
Cu3 O13 1.927(3) 1_455
Cu3 N1 1.929(4) .
Cu3 N1B 2.035(4) .
Cu3 N1C 2.039(4) .
Cu3 O1W 2.293(4) .
N1 C1 1.337(6) .
N1 C5 1.342(6) .
C1 C2 1.386(6) .
C1 C1B 1.490(6) .
C3 C2 1.395(7) .
C3 C4 1.396(7) .
C3 C3A 1.500(6) .
C4 C5 1.395(6) .
C5 C1C 1.483(7) .
O11 C11 1.277(6) .
O12 C11 1.216(6) .
O13 C14 1.281(7) .
O13 Cu3 1.927(3) 1_655
O14 C14 1.228(6) .
C11 C12 1.522(7) .
C12 C13 1.504(8) .
C13 C14 1.517(7) .
N1A C5A 1.337(6) .
N1A C1A 1.341(6) .
C1A C2A 1.372(6) .
C2A C3A 1.375(7) .
C3A C4A 1.389(7) .
C4A C5A 1.381(6) .
N1B C1B 1.352(6) .
N1B C2B 1.341(6) .
C1B C5B 1.366(7) .
C2B C3B 1.369(8) .
C3B C4B 1.369(8) .
C4B C5B 1.397(7) .
N1C C1C 1.353(6) .
N1C C2C 1.335(6) .
C1C C5C 1.375(7) .
C2C C3C 1.386(7) .
C3C C4C 1.358(8) .
C4C C5C 1.387(7) .
